data_7015120
loop_
_publ_author_name
'Zhang, Wen'
'Sun, Hao-Ling'
'Sato, Osamu'

_publ_section_title
;
 Synthesis, characterization, and photoresponsive properties of a
 series of Mo(IV)-Cu(II) complexes.
;
_journal_issue 12
_journal_name_full 'Dalton transactions (Cambridge, England : 2003)'
_journal_page_first 2735
_journal_page_last 2743
_journal_paper_doi 10.1039/c0dt01213k
_journal_volume 40
_journal_year 2011
_chemical_formula_sum 'C44 H66 Cu2 Mo N16 O15'
_chemical_formula_weight 1282.15
_chemical_name_systematic
;
?
;
_space_group_IT_number 14
_symmetry_cell_setting monoclinic
_symmetry_space_group_name_Hall '-P 2yn'
_symmetry_space_group_name_H-M 'P 1 21/n 1'
_atom_sites_solution_hydrogens geom
_atom_sites_solution_primary direct
_atom_sites_solution_secondary difmap
_audit_creation_method SHELXL-97
_cell_angle_alpha 90.00
_cell_angle_beta 93.80(3)
_cell_angle_gamma 90.00
_cell_formula_units_Z 4
_cell_length_a 13.055(3)
_cell_length_b 24.419(5)
_cell_length_c 18.402(4)
_cell_measurement_reflns_used 9441
_cell_measurement_temperature 123(2)
_cell_measurement_theta_max 27.5
_cell_measurement_theta_min 3.1
_cell_volume 5853(2)
_computing_cell_refinement CrystalClear
_computing_data_collection CrystalClear
_computing_data_reduction CrystalStructure
_computing_structure_refinement 'SHELXL-97 (Sheldrick, 1997)'
_computing_structure_solution 'SHELXS-97 (Sheldrick, 1990)'
_diffrn_ambient_temperature 123(2)
_diffrn_detector_area_resol_mean 7.31
_diffrn_measured_fraction_theta_full 0.991
_diffrn_measured_fraction_theta_max 0.991
_diffrn_measurement_device_type 'Rigaku Saturn'
_diffrn_measurement_method \w
_diffrn_radiation_monochromator graphite
_diffrn_radiation_source 'fine-focus sealed tube'
_diffrn_radiation_type MoK\a
_diffrn_radiation_wavelength 0.71073
_diffrn_reflns_av_R_equivalents 0.0820
_diffrn_reflns_av_sigmaI/netI 0.0815
_diffrn_reflns_limit_h_max 13
_diffrn_reflns_limit_h_min -15
_diffrn_reflns_limit_k_max 29
_diffrn_reflns_limit_k_min -29
_diffrn_reflns_limit_l_max 21
_diffrn_reflns_limit_l_min -20
_diffrn_reflns_number 37730
_diffrn_reflns_theta_full 25.03
_diffrn_reflns_theta_max 25.03
_diffrn_reflns_theta_min 3.43
_exptl_absorpt_coefficient_mu 1.005
_exptl_absorpt_correction_T_max 0.970
_exptl_absorpt_correction_T_min 0.941
_exptl_absorpt_correction_type multi-scan
_exptl_absorpt_process_details
;
Jacobson, R. (1998) Private communication
;
_exptl_crystal_colour blue
_exptl_crystal_density_diffrn 1.455
_exptl_crystal_density_method 'not measured'
_exptl_crystal_description block
_exptl_crystal_F_000 2648
_exptl_crystal_size_max 0.10
_exptl_crystal_size_mid 0.05
_exptl_crystal_size_min 0.03
_refine_diff_density_max 0.659
_refine_diff_density_min -0.464
_refine_diff_density_rms 0.108
_refine_ls_extinction_method none
_refine_ls_goodness_of_fit_ref 1.271
_refine_ls_hydrogen_treatment constr
_refine_ls_matrix_type full
_refine_ls_number_parameters 703
_refine_ls_number_reflns 10241
_refine_ls_number_restraints 54
_refine_ls_restrained_S_all 1.269
_refine_ls_R_factor_all 0.1284
_refine_ls_R_factor_gt 0.0915
_refine_ls_shift/su_max 0.001
_refine_ls_shift/su_mean 0.000
_refine_ls_structure_factor_coef Fsqd
_refine_ls_weighting_details 'calc w=1/[\s^2^(Fo^2^)+(0.0610P)^2^+6.5517P] where P=(Fo^2^+2Fc^2^)/3'
_refine_ls_weighting_scheme calc
_refine_ls_wR_factor_gt 0.1745
_refine_ls_wR_factor_ref 0.1919
_reflns_number_gt 7805
_reflns_number_total 10241
_reflns_threshold_expression >2sigma(I)
_cod_data_source_file c0dt01213k.txt
_cod_data_source_block 1_ccdc_671020
_cod_depositor_comments
;
The following automatic conversions were performed:
'_symmetry_cell_setting' value 'Monoclinic' changed to 'monoclinic'
according to '/home/saulius/struct/CIF-dictionaries/cif_core.dic'
dictionary named 'cif_core.dic' version 2.4.1 from
2010-06-29.

'_exptl_absorpt_correction_type' value 'Multi-scan' changed
to 'multi-scan' according to
'/home/saulius/struct/CIF-dictionaries/cif_core.dic' dictionary named
'cif_core.dic' version 2.4.1 from 2010-06-29.

Automatic conversion script
Id: cif_fix_enum 1555 2011-01-17 13:19:09Z saulius 
;
_cod_original_sg_symbol_H-M P2(1)/n
_cod_database_code 7015120

loop_
_symmetry_equiv_pos_as_xyz
'x, y, z'
'-x+1/2, y+1/2, -z+1/2'
'-x, -y, -z'
'x-1/2, -y-1/2, z-1/2'

loop_
_atom_site_label
_atom_site_type_symbol
_atom_site_fract_x
_atom_site_fract_y
_atom_site_fract_z
_atom_site_U_iso_or_equiv
_atom_site_adp_type
_atom_site_occupancy
_atom_site_symmetry_multiplicity
_atom_site_calc_flag
_atom_site_refinement_flags
_atom_site_disorder_assembly
_atom_site_disorder_group
Mo1 Mo 0.25613(4) 0.14680(2) 0.74922(3) 0.01110(16) Uani 1 1 d . . .
Cu1 Cu 0.25149(6) 0.30376(3) 0.55759(4) 0.0174(2) Uani 1 1 d . . .
Cu2 Cu 0.24421(6) 0.30662(3) 0.93606(4) 0.0170(2) Uani 1 1 d . . .
N1 N 0.3375(4) 0.2695(2) 0.4818(3) 0.0196(13) Uani 1 1 d . . .
N2 N 0.0929(4) 0.3100(2) 0.5409(3) 0.0187(13) Uani 1 1 d . . .
N3 N 0.3081(4) 0.3634(2) 0.6280(3) 0.0203(13) Uani 1 1 d . . .
N4 N 0.2460(5) 0.3672(2) 0.4863(3) 0.0247(14) Uani 1 1 d . . .
N5 N 0.2577(4) 0.2440(2) 0.6257(3) 0.0211(13) Uani 1 1 d U . .
N6 N 0.1821(4) 0.3614(2) 0.8602(3) 0.0186(13) Uani 1 1 d . . .
N7 N 0.1509(4) 0.2719(2) 1.0082(3) 0.0191(13) Uani 1 1 d . . .
N8 N 0.3999(4) 0.3176(2) 0.9593(3) 0.0182(13) Uani 1 1 d . . .
N9 N 0.2367(4) 0.3716(2) 1.0035(3) 0.0228(14) Uani 1 1 d . . .
N10 N 0.2493(4) 0.2445(2) 0.8716(3) 0.0148(12) Uani 1 1 d . . .
N11 N 0.0207(4) 0.1978(2) 0.7170(3) 0.0231(14) Uani 1 1 d U . .
N12 N 0.4894(5) 0.1988(2) 0.7843(3) 0.0227(14) Uani 1 1 d . . .
N13 N 0.1105(5) 0.0978(3) 0.8762(3) 0.0333(17) Uani 1 1 d . . .
N14 N 0.3858(5) 0.0490(3) 0.8381(3) 0.0299(16) Uani 1 1 d . . .
N15 N 0.1296(5) 0.0476(3) 0.6602(3) 0.0302(15) Uani 1 1 d U . .
N16 N 0.3969(5) 0.0982(3) 0.6207(3) 0.0371(17) Uani 1 1 d . . .
C1 C 0.3624(5) 0.2165(3) 0.4742(4) 0.0261(18) Uani 1 1 d . . .
H1A H 0.3432 0.1917 0.5092 0.031 Uiso 1 1 calc R . .
C2 C 0.4150(6) 0.1972(4) 0.4171(4) 0.035(2) Uani 1 1 d . . .
H2A H 0.4318 0.1603 0.4137 0.042 Uiso 1 1 calc R . .
C3 C 0.4420(6) 0.2339(3) 0.3651(4) 0.032(2) Uani 1 1 d . . .
H3A H 0.4754 0.2219 0.3250 0.038 Uiso 1 1 calc R . .
C4 C 0.4192(6) 0.2883(4) 0.3728(4) 0.032(2) Uani 1 1 d . . .
H4A H 0.4394 0.3135 0.3387 0.038 Uiso 1 1 calc R . .
C5 C 0.3667(5) 0.3056(3) 0.4309(3) 0.0225(17) Uani 1 1 d . . .
C6 C 0.3412(6) 0.3638(3) 0.4459(4) 0.0314(19) Uani 1 1 d . . .
H6A H 0.3313 0.3837 0.4003 0.038 Uiso 1 1 calc R . .
H6B H 0.3978 0.3807 0.4745 0.038 Uiso 1 1 calc R . .
C7 C 0.0202(6) 0.2914(3) 0.5824(4) 0.0245(17) Uani 1 1 d . . .
H7A H 0.0394 0.2699 0.6226 0.029 Uiso 1 1 calc R . .
C8 C -0.0815(6) 0.3031(3) 0.5676(4) 0.0299(18) Uani 1 1 d . . .
H8A H -0.1309 0.2889 0.5966 0.036 Uiso 1 1 calc R . .
C9 C -0.1093(6) 0.3362(3) 0.5094(4) 0.040(2) Uani 1 1 d . . .
H9A H -0.1779 0.3454 0.4994 0.048 Uiso 1 1 calc R . .
C10 C -0.0361(6) 0.3559(3) 0.4656(4) 0.0311(19) Uani 1 1 d . . .
H10A H -0.0544 0.3781 0.4257 0.037 Uiso 1 1 calc R . .
C11 C 0.0650(5) 0.3420(3) 0.4824(4) 0.0226(16) Uani 1 1 d . . .
C12 C 0.1518(6) 0.3588(3) 0.4382(4) 0.037(2) Uani 1 1 d . . .
H12A H 0.1638 0.3307 0.4025 0.044 Uiso 1 1 calc R . .
H12B H 0.1341 0.3925 0.4124 0.044 Uiso 1 1 calc R . .
C13 C 0.3504(5) 0.3564(3) 0.6966(4) 0.0284(18) Uani 1 1 d . . .
H13A H 0.3570 0.3210 0.7149 0.034 Uiso 1 1 calc R . .
C14 C 0.3841(6) 0.3992(4) 0.7402(5) 0.045(3) Uani 1 1 d . . .
H14A H 0.4137 0.3932 0.7869 0.054 Uiso 1 1 calc R . .
C15 C 0.3725(7) 0.4509(4) 0.7125(5) 0.050(3) Uani 1 1 d . . .
H15A H 0.3938 0.4807 0.7411 0.060 Uiso 1 1 calc R . .
C16 C 0.3294(6) 0.4598(3) 0.6421(5) 0.043(2) Uani 1 1 d . . .
H16A H 0.3227 0.4949 0.6228 0.052 Uiso 1 1 calc R . .
C17 C 0.2972(6) 0.4146(3) 0.6024(4) 0.0277(18) Uani 1 1 d . . .
C18 C 0.2410(6) 0.4194(3) 0.5281(4) 0.035(2) Uani 1 1 d . . .
H18A H 0.1698 0.4287 0.5338 0.043 Uiso 1 1 calc R . .
H18B H 0.2713 0.4486 0.5011 0.043 Uiso 1 1 calc R . .
C19 C 0.2575(5) 0.2099(3) 0.6688(3) 0.0134(14) Uani 1 1 d U . .
C20 C 0.1413(5) 0.3503(3) 0.7928(3) 0.0215(16) Uani 1 1 d . . .
H20A H 0.1397 0.3143 0.7763 0.026 Uiso 1 1 calc R . .
C21 C 0.1015(6) 0.3915(4) 0.7476(4) 0.038(2) Uani 1 1 d . . .
H21A H 0.0733 0.3832 0.7012 0.045 Uiso 1 1 calc R . .
C22 C 0.1041(6) 0.4441(4) 0.7716(4) 0.041(2) Uani 1 1 d . . .
H22A H 0.0776 0.4720 0.7416 0.049 Uiso 1 1 calc R . .
C23 C 0.1463(6) 0.4559(3) 0.8409(4) 0.034(2) Uani 1 1 d . . .
H23A H 0.1496 0.4917 0.8580 0.041 Uiso 1 1 calc R . .
C24 C 0.1838(5) 0.4126(3) 0.8843(4) 0.0242(17) Uani 1 1 d . . .
C25 C 0.2392(6) 0.4216(3) 0.9572(4) 0.0301(18) Uani 1 1 d . . .
H25A H 0.3099 0.4315 0.9507 0.036 Uiso 1 1 calc R . .
H25B H 0.2074 0.4518 0.9817 0.036 Uiso 1 1 calc R . .
C26 C 0.1268(5) 0.2186(3) 1.0147(4) 0.0206(16) Uani 1 1 d . . .
H26A H 0.1468 0.1941 0.9796 0.025 Uiso 1 1 calc R . .
C27 C 0.0733(5) 0.1990(3) 1.0718(4) 0.0277(18) Uani 1 1 d . . .
H27A H 0.0582 0.1620 1.0761 0.033 Uiso 1 1 calc R . .
C28 C 0.0433(5) 0.2365(3) 1.1220(4) 0.0291(19) Uani 1 1 d . . .
H28A H 0.0072 0.2246 1.1609 0.035 Uiso 1 1 calc R . .
C29 C 0.0657(5) 0.2913(3) 1.1158(4) 0.0251(17) Uani 1 1 d . . .
H29A H 0.0453 0.3165 1.1499 0.030 Uiso 1 1 calc R . .
C30 C 0.1192(5) 0.3077(3) 1.0576(3) 0.0216(16) Uani 1 1 d . . .
C31 C 0.1403(6) 0.3673(3) 1.0411(4) 0.0306(19) Uani 1 1 d . . .
H31A H 0.0838 0.3823 1.0105 0.037 Uiso 1 1 calc R . .
H31B H 0.1464 0.3881 1.0861 0.037 Uiso 1 1 calc R . .
C32 C 0.4786(5) 0.2986(3) 0.9226(3) 0.0204(16) Uani 1 1 d . . .
H32A H 0.4644 0.2764 0.8821 0.024 Uiso 1 1 calc R . .
C33 C 0.5784(6) 0.3110(3) 0.9429(4) 0.0263(17) Uani 1 1 d . . .
H33A H 0.6312 0.2969 0.9169 0.032 Uiso 1 1 calc R . .
C34 C 0.6005(5) 0.3444(3) 1.0019(4) 0.0277(18) Uani 1 1 d . . .
H34A H 0.6681 0.3532 1.0166 0.033 Uiso 1 1 calc R . .
C35 C 0.5192(6) 0.3648(3) 1.0391(4) 0.0310(19) Uani 1 1 d . . .
H35A H 0.5321 0.3877 1.0790 0.037 Uiso 1 1 calc R . .
C36 C 0.4200(5) 0.3510(3) 1.0169(3) 0.0205(16) Uani 1 1 d . . .
C37 C 0.3285(5) 0.3687(3) 1.0553(4) 0.0275(18) Uani 1 1 d . . .
H37A H 0.3162 0.3429 1.0938 0.033 Uiso 1 1 calc R . .
H37B H 0.3414 0.4044 1.0772 0.033 Uiso 1 1 calc R . .
C38 C 0.1025(5) 0.1795(3) 0.7274(3) 0.0175(15) Uani 1 1 d U . .
C39 C 0.4095(5) 0.1810(3) 0.7724(3) 0.0157(15) Uani 1 1 d . . .
C40 C 0.2517(5) 0.2110(3) 0.8295(3) 0.0147(15) Uani 1 1 d . . .
C41 C 0.1630(5) 0.1146(3) 0.8331(4) 0.0197(16) Uani 1 1 d . . .
C42 C 0.3406(5) 0.0826(3) 0.8067(3) 0.0171(15) Uani 1 1 d . . .
C43 C 0.1742(5) 0.0822(3) 0.6908(3) 0.0185(15) Uani 1 1 d U . .
C44 C 0.3495(6) 0.1144(3) 0.6652(4) 0.0224(16) Uani 1 1 d . . .
O1 O 0.4829(4) 0.9739(2) 0.9335(3) 0.0431(15) Uani 1 1 d . . .
O2 O 0.0281(4) 0.9739(2) 0.5663(3) 0.0374(14) Uani 1 1 d . . .
O3 O 0.0351(4) 0.0535(2) 0.0068(3) 0.0395(14) Uani 1 1 d . . .
O4 O 0.4481(5) 0.0477(3) 0.4886(3) 0.0531(18) Uani 1 1 d . . .
O5 O 0.6421(5) 0.3706(2) 0.7495(3) 0.0511(16) Uani 1 1 d . . .
O6 O 0.6248(4) 0.4631(2) 0.8382(3) 0.0489(16) Uani 1 1 d . . .
O7 O 0.8583(5) 0.3793(3) 0.7595(4) 0.073(2) Uani 1 1 d . . .
O8 O 0.5783(5) 0.5393(2) 0.7205(4) 0.0603(18) Uani 1 1 d . . .
O9 O 0.1481(5) 0.0477(3) 0.1377(3) 0.0489(16) Uani 1 1 d . . .
O10 O 0.6774(4) 0.2603(2) 0.7907(3) 0.0342(13) Uani 1 1 d . . .
O11 O 0.8037(4) 0.2110(2) 0.6967(3) 0.0398(14) Uani 1 1 d . . .
O12 O 0.3359(5) 0.0348(4) 0.3614(4) 0.087(3) Uani 1 1 d . . .
O13 O 0.7339(4) 0.6119(2) 0.7378(3) 0.0501(16) Uani 1 1 d . . .
O14 O 0.6412(5) 0.9663(3) 0.8436(4) 0.076(2) Uani 1 1 d . . .
O15 O 0.4043(5) 0.9525(3) 0.2706(5) 0.081(2) Uani 1 1 d . . .

loop_
_atom_site_aniso_label
_atom_site_aniso_U_11
_atom_site_aniso_U_22
_atom_site_aniso_U_33
_atom_site_aniso_U_23
_atom_site_aniso_U_13
_atom_site_aniso_U_12
Mo1 0.0145(3) 0.0087(3) 0.0102(3) -0.0003(2) 0.0014(2) 0.0002(3)
Cu1 0.0242(5) 0.0125(5) 0.0156(4) 0.0036(3) 0.0021(4) -0.0012(4)
Cu2 0.0219(5) 0.0130(5) 0.0161(4) -0.0045(3) 0.0024(4) 0.0017(4)
N1 0.022(3) 0.022(4) 0.015(3) 0.001(3) 0.003(2) 0.000(3)
N2 0.025(3) 0.017(3) 0.013(3) 0.002(2) -0.004(3) -0.002(3)
N3 0.019(3) 0.020(4) 0.022(3) -0.008(3) 0.005(3) -0.002(3)
N4 0.031(4) 0.017(4) 0.026(3) 0.012(3) 0.004(3) 0.001(3)
N5 0.026(3) 0.018(3) 0.020(3) 0.003(3) 0.006(2) -0.004(3)
N6 0.020(3) 0.017(3) 0.019(3) -0.001(2) -0.002(2) 0.006(3)
N7 0.011(3) 0.027(4) 0.019(3) -0.004(3) -0.001(2) 0.003(3)
N8 0.020(3) 0.021(3) 0.014(3) 0.000(2) 0.000(2) -0.002(3)
N9 0.027(3) 0.023(4) 0.019(3) -0.006(3) 0.005(3) 0.001(3)
N10 0.018(3) 0.017(3) 0.010(3) -0.006(3) 0.002(2) -0.002(2)
N11 0.020(3) 0.030(3) 0.020(3) 0.008(3) 0.003(2) 0.004(3)
N12 0.024(4) 0.021(4) 0.023(3) 0.000(3) 0.006(3) -0.001(3)
N13 0.040(4) 0.021(4) 0.043(4) 0.013(3) 0.027(3) 0.001(3)
N14 0.041(4) 0.022(4) 0.024(3) 0.003(3) -0.012(3) 0.002(3)
N15 0.035(3) 0.023(3) 0.030(3) 0.000(2) -0.011(3) -0.006(3)
N16 0.055(5) 0.017(4) 0.042(4) -0.010(3) 0.023(4) -0.008(3)
C1 0.021(4) 0.035(5) 0.021(4) 0.003(3) -0.006(3) 0.002(3)
C2 0.028(4) 0.050(6) 0.028(4) 0.007(4) 0.007(4) 0.009(4)
C3 0.031(5) 0.042(6) 0.023(4) -0.006(4) 0.004(3) 0.018(4)
C4 0.026(4) 0.054(6) 0.016(4) 0.012(4) 0.007(3) 0.000(4)
C5 0.018(4) 0.030(5) 0.019(4) 0.010(3) -0.004(3) -0.001(3)
C6 0.031(4) 0.034(5) 0.029(4) 0.012(4) 0.006(3) -0.011(4)
C7 0.029(4) 0.021(4) 0.023(4) 0.005(3) -0.007(3) -0.003(3)
C8 0.026(4) 0.025(5) 0.038(5) -0.004(4) 0.000(4) -0.002(3)
C9 0.030(5) 0.038(5) 0.050(5) -0.001(4) -0.018(4) 0.002(4)
C10 0.038(5) 0.027(5) 0.026(4) 0.010(3) -0.011(4) -0.001(4)
C11 0.029(4) 0.013(4) 0.025(4) 0.004(3) -0.003(3) 0.001(3)
C12 0.051(5) 0.036(5) 0.023(4) 0.024(4) -0.006(4) -0.006(4)
C13 0.021(4) 0.032(5) 0.034(4) -0.019(4) 0.015(3) 0.002(3)
C14 0.031(5) 0.069(8) 0.036(5) -0.030(5) 0.009(4) -0.013(5)
C15 0.040(5) 0.064(8) 0.049(6) -0.034(5) 0.015(5) -0.028(5)
C16 0.045(5) 0.022(5) 0.066(6) -0.016(4) 0.019(5) -0.010(4)
C17 0.029(4) 0.017(4) 0.039(5) -0.006(3) 0.015(4) -0.001(3)
C18 0.045(5) 0.021(5) 0.042(5) 0.011(4) 0.012(4) -0.002(4)
C19 0.015(3) 0.008(3) 0.016(3) -0.005(3) -0.003(3) -0.002(3)
C20 0.021(4) 0.025(4) 0.019(4) 0.001(3) 0.004(3) 0.002(3)
C21 0.028(5) 0.050(6) 0.036(5) 0.015(4) 0.009(4) -0.001(4)
C22 0.041(5) 0.047(6) 0.037(5) 0.028(4) 0.013(4) 0.013(4)
C23 0.041(5) 0.016(4) 0.046(5) 0.009(4) 0.012(4) -0.002(4)
C24 0.020(4) 0.022(4) 0.032(4) 0.002(3) 0.014(3) -0.003(3)
C25 0.037(5) 0.018(4) 0.037(4) -0.007(3) 0.010(4) -0.004(4)
C26 0.013(4) 0.025(4) 0.025(4) -0.002(3) 0.001(3) -0.004(3)
C27 0.029(4) 0.022(4) 0.033(4) 0.011(3) 0.003(3) -0.008(3)
C28 0.019(4) 0.049(6) 0.021(4) -0.003(4) 0.009(3) -0.001(4)
C29 0.012(4) 0.031(5) 0.032(4) -0.005(4) 0.005(3) 0.003(3)
C30 0.024(4) 0.026(4) 0.015(3) -0.005(3) 0.007(3) -0.001(3)
C31 0.028(4) 0.042(5) 0.024(4) -0.010(4) 0.016(3) 0.004(4)
C32 0.022(4) 0.023(4) 0.017(3) -0.006(3) 0.000(3) -0.002(3)
C33 0.024(4) 0.026(5) 0.028(4) 0.001(3) 0.000(3) 0.005(3)
C34 0.021(4) 0.023(4) 0.038(4) 0.005(4) -0.009(3) 0.000(3)
C35 0.034(5) 0.025(5) 0.032(4) -0.003(4) -0.016(4) 0.002(4)
C36 0.025(4) 0.018(4) 0.019(4) 0.004(3) 0.002(3) 0.002(3)
C37 0.031(4) 0.022(4) 0.030(4) -0.008(3) 0.004(3) -0.001(3)
C38 0.024(3) 0.015(3) 0.013(3) 0.009(3) 0.007(3) -0.001(3)
C39 0.021(4) 0.016(4) 0.011(3) 0.003(3) 0.008(3) 0.005(3)
C40 0.012(3) 0.018(4) 0.014(3) 0.001(3) 0.000(3) -0.003(3)
C41 0.014(4) 0.020(4) 0.023(4) 0.004(3) -0.011(3) 0.006(3)
C42 0.018(4) 0.017(4) 0.017(4) 0.000(3) 0.006(3) -0.003(3)
C43 0.022(3) 0.012(3) 0.020(3) 0.004(2) -0.007(3) 0.000(3)
C44 0.032(4) 0.009(4) 0.027(4) -0.005(3) 0.008(3) -0.003(3)
O1 0.044(3) 0.044(4) 0.041(3) 0.022(3) -0.001(3) 0.014(3)
O2 0.037(3) 0.039(4) 0.036(3) -0.016(3) 0.003(3) -0.008(3)
O3 0.042(3) 0.040(4) 0.038(3) 0.011(3) 0.010(3) -0.002(3)
O4 0.055(4) 0.065(5) 0.040(3) -0.019(3) 0.009(3) 0.005(3)
O5 0.053(4) 0.035(4) 0.065(4) 0.002(3) 0.000(3) 0.001(3)
O6 0.046(4) 0.044(4) 0.057(4) -0.011(3) 0.013(3) -0.005(3)
O7 0.047(4) 0.086(6) 0.087(5) 0.033(4) 0.015(4) 0.005(4)
O8 0.040(4) 0.031(4) 0.110(5) -0.001(4) 0.012(4) 0.002(3)
O9 0.052(4) 0.054(4) 0.039(3) -0.004(3) -0.008(3) -0.007(3)
O10 0.021(3) 0.038(3) 0.045(3) -0.009(3) 0.007(2) -0.001(2)
O11 0.027(3) 0.055(4) 0.037(3) -0.006(3) 0.001(2) 0.012(3)
O12 0.061(5) 0.131(8) 0.067(5) -0.025(5) -0.017(4) 0.018(5)
O13 0.038(4) 0.040(4) 0.073(4) 0.004(3) 0.007(3) -0.001(3)
O14 0.054(4) 0.113(7) 0.064(4) -0.017(4) 0.020(4) 0.001(4)
O15 0.028(4) 0.056(5) 0.157(7) -0.004(5) 0.000(4) -0.001(3)

loop_
_atom_type_symbol
_atom_type_description
_atom_type_scat_dispersion_real
_atom_type_scat_dispersion_imag
_atom_type_scat_source
C C 0.0033 0.0016 'International Tables Vol C Tables 4.2.6.8 and 6.1.1.4'
H H 0.0000 0.0000 'International Tables Vol C Tables 4.2.6.8 and 6.1.1.4'
N N 0.0061 0.0033 'International Tables Vol C Tables 4.2.6.8 and 6.1.1.4'
O O 0.0106 0.0060 'International Tables Vol C Tables 4.2.6.8 and 6.1.1.4'
Cu Cu 0.3201 1.2651 'International Tables Vol C Tables 4.2.6.8 and 6.1.1.4'
Mo Mo -1.6832 0.6857 'International Tables Vol C Tables 4.2.6.8 and 6.1.1.4'

loop_
_geom_angle_atom_site_label_1
_geom_angle_atom_site_label_2
_geom_angle_atom_site_label_3
_geom_angle
_geom_angle_site_symmetry_1
_geom_angle_site_symmetry_3
_geom_angle_publ_flag
C19 Mo1 C43 102.1(2) . . ?
C19 Mo1 C42 146.8(2) . . ?
C43 Mo1 C42 86.2(2) . . ?
C19 Mo1 C40 87.2(2) . . ?
C43 Mo1 C40 147.1(2) . . ?
C42 Mo1 C40 103.2(2) . . ?
C19 Mo1 C38 69.9(2) . . ?
C43 Mo1 C38 75.8(3) . . ?
C42 Mo1 C38 142.7(2) . . ?
C40 Mo1 C38 78.1(2) . . ?
C19 Mo1 C41 141.5(2) . . ?
C43 Mo1 C41 78.9(3) . . ?
C42 Mo1 C41 71.4(2) . . ?
C40 Mo1 C41 74.6(2) . . ?
C38 Mo1 C41 73.2(2) . . ?
C19 Mo1 C44 74.9(2) . . ?
C43 Mo1 C44 70.3(3) . . ?
C42 Mo1 C44 78.0(2) . . ?
C40 Mo1 C44 142.3(2) . . ?
C38 Mo1 C44 123.7(2) . . ?
C41 Mo1 C44 137.5(2) . . ?
C19 Mo1 C39 79.0(2) . . ?
C43 Mo1 C39 142.7(3) . . ?
C42 Mo1 C39 75.5(2) . . ?
C40 Mo1 C39 69.8(2) . . ?
C38 Mo1 C39 136.0(2) . . ?
C41 Mo1 C39 123.2(2) . . ?
C44 Mo1 C39 74.3(2) . . ?
N5 Cu1 N4 179.5(3) . . ?
N5 Cu1 N1 97.7(2) . . ?
N4 Cu1 N1 82.4(2) . . ?
N5 Cu1 N3 97.4(2) . . ?
N4 Cu1 N3 82.1(2) . . ?
N1 Cu1 N3 122.3(2) . . ?
N5 Cu1 N2 98.7(2) . . ?
N4 Cu1 N2 81.7(2) . . ?
N1 Cu1 N2 121.3(2) . . ?
N3 Cu1 N2 110.8(2) . . ?
N10 Cu2 N9 179.2(2) . . ?
N10 Cu2 N7 96.9(2) . . ?
N9 Cu2 N7 82.6(2) . . ?
N10 Cu2 N6 97.0(2) . . ?
N9 Cu2 N6 82.7(2) . . ?
N7 Cu2 N6 119.0(2) . . ?
N10 Cu2 N8 98.9(2) . . ?
N9 Cu2 N8 81.8(2) . . ?
N7 Cu2 N8 122.6(2) . . ?
N6 Cu2 N8 113.2(2) . . ?
C1 N1 C5 118.2(6) . . ?
C1 N1 Cu1 128.1(5) . . ?
C5 N1 Cu1 113.6(5) . . ?
C7 N2 C11 118.9(6) . . ?
C7 N2 Cu1 129.0(4) . . ?
C11 N2 Cu1 111.8(4) . . ?
C17 N3 C13 118.1(6) . . ?
C17 N3 Cu1 114.4(5) . . ?
C13 N3 Cu1 127.4(5) . . ?
C12 N4 C18 111.3(6) . . ?
C12 N4 C6 112.4(6) . . ?
C18 N4 C6 111.7(6) . . ?
C12 N4 Cu1 105.9(4) . . ?
C18 N4 Cu1 108.6(4) . . ?
C6 N4 Cu1 106.6(4) . . ?
C19 N5 Cu1 176.0(6) . . ?
C24 N6 C20 119.6(6) . . ?
C24 N6 Cu2 112.8(4) . . ?
C20 N6 Cu2 127.5(5) . . ?
C30 N7 C26 119.0(6) . . ?
C30 N7 Cu2 113.1(5) . . ?
C26 N7 Cu2 127.6(5) . . ?
C36 N8 C32 119.1(6) . . ?
C36 N8 Cu2 112.2(4) . . ?
C32 N8 Cu2 128.5(4) . . ?
C31 N9 C37 111.8(5) . . ?
C31 N9 C25 112.2(6) . . ?
C37 N9 C25 111.0(6) . . ?
C31 N9 Cu2 108.0(4) . . ?
C37 N9 Cu2 106.7(4) . . ?
C25 N9 Cu2 106.8(4) . . ?
C40 N10 Cu2 174.6(5) . . ?
N1 C1 C2 123.1(7) . . ?
C3 C2 C1 118.1(8) . . ?
C4 C3 C2 119.6(7) . . ?
C3 C4 C5 120.1(7) . . ?
N1 C5 C4 120.9(7) . . ?
N1 C5 C6 114.5(6) . . ?
C4 C5 C6 124.6(7) . . ?
C5 C6 N4 110.4(6) . . ?
N2 C7 C8 122.2(7) . . ?
C7 C8 C9 118.7(7) . . ?
C8 C9 C10 120.4(7) . . ?
C9 C10 C11 118.2(7) . . ?
N2 C11 C10 121.5(7) . . ?
N2 C11 C12 114.6(6) . . ?
C10 C11 C12 123.9(6) . . ?
N4 C12 C11 110.0(5) . . ?
N3 C13 C14 123.0(8) . . ?
C15 C14 C13 117.5(8) . . ?
C14 C15 C16 121.2(8) . . ?
C17 C16 C15 117.4(8) . . ?
N3 C17 C16 122.7(7) . . ?
N3 C17 C18 115.0(6) . . ?
C16 C17 C18 122.2(7) . . ?
N4 C18 C17 111.5(6) . . ?
N5 C19 Mo1 179.6(6) . . ?
N6 C20 C21 121.3(7) . . ?
C22 C21 C20 119.5(8) . . ?
C21 C22 C23 119.7(7) . . ?
C22 C23 C24 118.1(7) . . ?
N6 C24 C23 121.8(7) . . ?
N6 C24 C25 115.8(6) . . ?
C23 C24 C25 122.1(7) . . ?
N9 C25 C24 111.3(6) . . ?
N7 C26 C27 122.2(7) . . ?
C28 C27 C26 117.4(7) . . ?
C27 C28 C29 121.3(7) . . ?
C28 C29 C30 118.0(7) . . ?
N7 C30 C29 122.1(7) . . ?
N7 C30 C31 114.9(6) . . ?
C29 C30 C31 122.9(6) . . ?
N9 C31 C30 109.5(6) . . ?
N8 C32 C33 122.1(6) . . ?
C32 C33 C34 119.6(7) . . ?
C33 C34 C35 118.3(7) . . ?
C36 C35 C34 120.0(7) . . ?
N8 C36 C35 120.8(6) . . ?
N8 C36 C37 115.3(6) . . ?
C35 C36 C37 123.8(6) . . ?
N9 C37 C36 110.3(5) . . ?
N11 C38 Mo1 178.4(6) . . ?
N12 C39 Mo1 179.8(7) . . ?
N10 C40 Mo1 179.9(7) . . ?
N13 C41 Mo1 177.6(6) . . ?
N14 C42 Mo1 178.9(6) . . ?
N15 C43 Mo1 179.2(7) . . ?
N16 C44 Mo1 178.8(7) . . ?

loop_
_geom_bond_atom_site_label_1
_geom_bond_atom_site_label_2
_geom_bond_distance
_geom_bond_site_symmetry_2
_geom_bond_publ_flag
Mo1 C19 2.139(7) . ?
Mo1 C43 2.154(7) . ?
Mo1 C42 2.154(7) . ?
Mo1 C40 2.157(7) . ?
Mo1 C38 2.171(7) . ?
Mo1 C41 2.174(7) . ?
Mo1 C44 2.180(7) . ?
Mo1 C39 2.185(7) . ?
Cu1 N5 1.923(6) . ?
Cu1 N4 2.028(5) . ?
Cu1 N1 2.028(5) . ?
Cu1 N3 2.053(5) . ?
Cu1 N2 2.078(6) . ?
Cu2 N10 1.929(5) . ?
Cu2 N9 2.021(6) . ?
Cu2 N7 2.044(6) . ?
Cu2 N6 2.060(5) . ?
Cu2 N8 2.066(5) . ?
N1 C1 1.344(9) . ?
N1 C5 1.360(8) . ?
N2 C7 1.336(9) . ?
N2 C11 1.359(8) . ?
N3 C17 1.343(9) . ?
N3 C13 1.354(9) . ?
N4 C12 1.481(9) . ?
N4 C18 1.493(9) . ?
N4 C6 1.493(9) . ?
N5 C19 1.148(8) . ?
N6 C24 1.327(9) . ?
N6 C20 1.344(8) . ?
N7 C30 1.345(8) . ?
N7 C26 1.346(9) . ?
N8 C36 1.349(8) . ?
N8 C32 1.349(8) . ?
N9 C31 1.480(8) . ?
N9 C37 1.483(9) . ?
N9 C25 1.489(9) . ?
N10 C40 1.129(8) . ?
N11 C38 1.163(8) . ?
N12 C39 1.138(8) . ?
N13 C41 1.158(9) . ?
N14 C42 1.143(8) . ?
N15 C43 1.151(8) . ?
N16 C44 1.130(9) . ?
C1 C2 1.377(10) . ?
C2 C3 1.373(10) . ?
C3 C4 1.371(11) . ?
C4 C5 1.374(10) . ?
C5 C6 1.490(10) . ?
C7 C8 1.368(10) . ?
C8 C9 1.372(10) . ?
C9 C10 1.377(11) . ?
C10 C11 1.379(10) . ?
C11 C12 1.495(10) . ?
C13 C14 1.373(10) . ?
C14 C15 1.366(13) . ?
C15 C16 1.395(12) . ?
C16 C17 1.373(10) . ?
C17 C18 1.511(10) . ?
C20 C21 1.383(10) . ?
C21 C22 1.357(12) . ?
C22 C23 1.387(11) . ?
C23 C24 1.394(10) . ?
C24 C25 1.498(10) . ?
C26 C27 1.386(9) . ?
C27 C28 1.375(10) . ?
C28 C29 1.375(10) . ?
C29 C30 1.377(9) . ?
C30 C31 1.515(10) . ?
C32 C33 1.366(9) . ?
C33 C34 1.374(10) . ?
C34 C35 1.393(10) . ?
C35 C36 1.375(10) . ?
C36 C37 1.491(9) . ?
